data_7236530
loop_
_publ_author_name
'Logan, Matthew W.'
'Ayad, Suliman'
'Adamson, Jeremy D.'
'Dilbeck, Tristan'
'Hanson, Kenneth'
'Uribe-Romo, Fernando J.'

_publ_section_title
;
 Systematic variation of the optical bandgap in titanium based
 isoreticular metal--organic frameworks for photocatalytic reduction of
 CO2 under blue light
;
_journal_issue 23
_journal_name_full 'Journal of Materials Chemistry A'
_journal_page_first 11854
_journal_paper_doi 10.1039/C7TA00437K
_journal_volume 5
_journal_year 2017
_chemical_formula_sum 'C3.345 N0.315 O2.019 Ti0.25'
_chemical_formula_weight 88.86
_chemical_name_systematic MIL-125-NHCy
_space_group_IT_number 139
_space_group_name_Hall '-I 4 2'
_space_group_name_H-M_alt 'I 4/m m m'
_symmetry_cell_setting tetragonal
_symmetry_space_group_name_H-M 'I 4/m m m'
_audit_creation_date 2017-01-04T17:29
_audit_creation_method 'created in GSAS-II'
_audit_update_record
;
2017-01-13 deposited with the CCDC.
2017-04-07 downloaded from the CCDC.
;
_cell_angle_alpha 90
_cell_angle_beta 90
_cell_angle_gamma 90
_cell_formula_units_Z 32
_cell_length_a 18.675(23)
_cell_length_b 18.675(23)
_cell_length_c 18.147(22)
_cell_volume 6329(13)
_computing_structure_refinement 'GSAS-II (Toby & Von Dreele, J. Appl. Cryst. 46, 544-549, 2013)'
_diffrn_ambient_pressure 100
_diffrn_ambient_temperature 300
_diffrn_radiation_polarisn_ratio -0.0(23)
_diffrn_radiation_probe x-ray
_diffrn_radiation_type K\a~1,2~
_pd_block_id 2017-01-04T17:29|B1|Uribe-Romo|Miniflex600
_pd_calc_method 'Rietveld Refinement'
_pd_instr_location ' ?'
_pd_meas_2theta_range_inc 0.02000
_pd_meas_2theta_range_max 39.98000
_pd_meas_2theta_range_min 3.00000
_pd_phase_name MIL-125-NHCy_I4ommm
_pd_proc_2theta_range_inc 0.02000
_pd_proc_2theta_range_max 39.49015
_pd_proc_2theta_range_min 2.51015
_pd_proc_info_datetime 2017-01-04T17:29
_pd_proc_info_excluded_regions ' ?'
_pd_proc_ls_background_function
; Background function: "chebyschev" function with 6 terms:
    1.69(4)e3, -1.83(10)e3, -9.3(13)e2, 2.0(3)e3, 4.49(13)e3, 
    -4.67(28)e3, 
;
_pd_proc_ls_pref_orient_corr
; Simple spherical harmonic correction Order = 2
    Coefficients:  0:0:C(2,0) = -0.6(3); 
;
_pd_proc_ls_profile_function
; Finger-Cox-Jephcoat function parameters U, V, W, X, Y, SH/L:
  peak variance(Gauss) = Utan(Th)^2^+Vtan(Th)+W:
  peak HW(Lorentz) = X/cos(Th)+Ytan(Th); SH/L = S/L+H/L
  U, V, W in (centideg)^2^, X & Y in centideg
    4.8(17)e3, -1.0(4)e3, 78(24), 18.6723, 54(21), 0.0732(3), 
  Crystallite size model "isotropic" for MIL-125-NHCy_I4ommm (microns)
  parameters: Size, G/L mix
    7.63703, 1.000, 
  Mustrain model "isotropic" for MIL-125-NHCy_I4ommm (10^6^)
    parameters: Mustrain, G/L mix
    3755(4), 1.000, 

;
_pd_proc_ls_prof_R_factor 0.03969
_pd_proc_ls_prof_wR_expected 0.01598
_pd_proc_ls_prof_wR_factor 0.05597
_pd_proc_number_of_points 1850
_pd_spec_mounting ' ?'
_refine_ls_goodness_of_fit_all 3.563
_refine_ls_matrix_type full
_refine_ls_number_parameters 61
_refine_ls_R_Fsqd_factor 0.12750
_refine_ls_wR_factor_obs 0.05597
_reflns_d_resolution_high 2.282
_reflns_d_resolution_low 13.205
_reflns_limit_h_max 7
_reflns_limit_h_min 7
_reflns_limit_k_max 1
_reflns_limit_k_min 1
_reflns_limit_l_max 4
_reflns_limit_l_min 4
_reflns_number_total 100
_cod_data_source_file c7ta00437k2.cif
_cod_data_source_block B1
_cod_original_cell_volume 6329(23)
_cod_database_code 7236530
_refine_ls_r_f_factor 0.08331
_gsas_proc_ls_prof_r_b_factor 0.03445
_gsas_proc_ls_prof_wr_b_factor 0.04390

loop_
_space_group_symop_id
_space_group_symop_operation_xyz
1 x,y,z
2 -y,x,z
3 -x,-y,z
4 y,-x,z
5 -x,y,z
6 -y,-x,z
7 x,-y,z
8 y,x,z
9 -x,-y,-z
10 y,-x,-z
11 x,y,-z
12 -y,x,-z
13 x,-y,-z
14 y,x,-z
15 -x,y,-z
16 -y,-x,-z
17 1/2+x,1/2+y,1/2+z
18 1/2-y,1/2+x,1/2+z
19 1/2-x,1/2-y,1/2+z
20 1/2+y,1/2-x,1/2+z
21 1/2-x,1/2+y,1/2+z
22 1/2-y,1/2-x,1/2+z
23 1/2+x,1/2-y,1/2+z
24 1/2+y,1/2+x,1/2+z
25 1/2-x,1/2-y,1/2-z
26 1/2+y,1/2-x,1/2-z
27 1/2+x,1/2+y,1/2-z
28 1/2-y,1/2+x,1/2-z
29 1/2+x,1/2-y,1/2-z
30 1/2+y,1/2+x,1/2-z
31 1/2-x,1/2+y,1/2-z
32 1/2-y,1/2-x,1/2-z

loop_
_atom_site_label
_atom_site_type_symbol
_atom_site_fract_x
_atom_site_fract_y
_atom_site_fract_z
_atom_site_occupancy
_atom_site_adp_type
_atom_site_U_iso_or_equiv
_atom_site_symmetry_multiplicity
O1 O 0.22590 0.14420 0.42680 1.000 Uiso 0.96(27) 32
C2 C 0.19291 0.28122 0.28426 0.130 Uiso -2.9(4) 32
N3 N 0.13742 0.31587 0.31910 0.250 Uiso 0.2(4) 32
C4 C 0.30217 0.93329 0.69222 0.130 Uiso 2(3) 32
C5 C 0.58820 0.82561 0.43721 0.130 Uiso -0.30(30) 32
C6 C 0.37916 0.88802 0.85220 0.130 Uiso 4(18) 32
C7 C 0.31342 0.06390 0.86465 0.130 Uiso -0.1(4) 32
C8 C 0.25565 0.01497 0.64698 0.130 Uiso 1.8(19) 32
C9 C 0.33560 0.18912 0.59104 0.130 Uiso 5(14) 32
C10 C 0.45961 0.21891 0.73059 0.130 Uiso 0.2(5) 32
C11 C 0.45836 0.08981 0.85620 0.130 Uiso 1.0(11) 32
C12 C 0.20446 0.47491 0.60749 0.130 Uiso 1.0(14) 32
C13 C 0.26956 0.65830 0.39199 0.130 Uiso 0.2(4) 32
C14 C 0.28560 0.52796 0.40639 0.130 Uiso -0.39(32) 32
C15 C 0.33147 0.60206 0.36784 0.130 Uiso 4(18) 32
C16 C 0.02149 0.51284 0.32630 0.130 Uiso 0.3(4) 32
C17 C 0.16070 0.51362 0.34431 0.130 Uiso 0.6(10) 32
C18 C 0.09583 0.48902 0.36810 0.130 Uiso 0.7(8) 32
C19 C 0.67504 0.47472 0.83938 0.130 Uiso 5(14) 32
C20 C 0.70044 0.44981 0.71681 0.130 Uiso -0.48(29) 32
C21 C 0.64460 0.49812 0.78411 0.130 Uiso -1.24(18) 32
Ti22 Ti 0.20830 0.07400 0.50000 0.500 Uiso 0.01(21) 16
O23 O 0.31110 0.05800 0.50000 0.500 Uiso 0.45(19) 16
C24 C 0.46333 0.06514 0.50000 0.500 Uiso 0.07(23) 16
N25 N 0.42348 0.12294 0.50000 0.130 Uiso -0.32(17) 16
O26 O 0.18190 0.00000 0.42650 0.500 Uiso -0.03(19) 16
O27 O 0.10740 0.10740 0.50000 0.250 Uiso -0.08(24) 8
C28 C 0.35070 0.00000 0.50000 0.250 Uiso -1.6(5) 8
C29 C 0.42650 0.00000 0.50000 0.250 Uiso 2(4) 8
C30 C 0.19400 0.19400 0.40230 0.500 Uiso 0.7(6) 16
C31 C 0.22250 0.22250 0.32090 0.500 Uiso -0.35(19) 16
O32 O 0.034(6) 0.03436 0.273(11) 0.57(17) Uiso 0.253 16
O33 O 0.00000 0.00000 0.4(3) 0.1(3) Uiso 0.253 4
O36 O 0.00000 0.211(8) 0.00000 0.64(9) Uiso 0.253 8
O38 O 0.00000 0.50000 0.25000 0.03(24) Uiso 0.253 4

loop_
_atom_type_symbol
_atom_type_number_in_cell
C 107.04
N 10.08
O 64.598
Ti 8

loop_
_diffrn_radiation_wavelength
_diffrn_radiation_wavelength_wt
_diffrn_radiation_wavelength_id
1.54050 1.0 1
1.54430 0.5000 2

loop_
_geom_angle_atom_site_label_1
_geom_angle_atom_site_label_2
_geom_angle_atom_site_label_3
_geom_angle
_geom_angle_site_symmetry_1
_geom_angle_site_symmetry_2
_geom_angle_site_symmetry_3
_geom_angle_publ_flag
Ti22 O1 C30 135.673 1_555 1_555 1_555 yes
C2 C2 N3 119.944 32_555 1_555 1_555 yes
C2 C2 C31 123.365 32_555 1_555 1_555 yes
N3 C2 C31 116.657 1_555 1_555 1_555 yes
C2 N3 C4 124.977 1_555 1_555 12_656 yes
C2 N3 C6 139.32 1_555 1_555 21_544 yes
C4 N3 C6 91.655 12_656 1_555 21_544 yes
N3 C4 C8 129.475 10_566 1_555 7_565 yes
N3 C4 C10 119.768 10_566 1_555 28_556 yes
C8 C4 C10 98.112 7_565 1_555 28_556 yes
C7 C5 C9 87.572 24_554 1_555 9_666 yes
C7 C5 C12 37.066 24_554 1_555 16_666 yes
C9 C5 C12 117.931 9_666 1_555 16_666 yes
C7 C5 N25 139.651 24_554 1_555 3_665 yes
C9 C5 N25 120.027 9_666 1_555 3_665 yes
C12 C5 N25 121.414 16_666 1_555 3_665 yes
N3 C6 C7 114.614 21_555 1_555 7_565 yes
N3 C6 C11 117.199 21_555 1_555 7_565 yes
C7 C6 C11 127.144 7_565 1_555 7_565 yes
C5 C7 C6 79.662 24_445 1_555 7_565 yes
C5 C7 C12 78.718 24_445 1_555 25_556 yes
C6 C7 C12 143.983 7_565 1_555 25_556 yes
C5 C7 C17 120.535 24_445 1_555 21_545 yes
C6 C7 C17 95.549 7_565 1_555 21_545 yes
C12 C7 C17 71.659 25_556 1_555 21_545 yes
C4 C8 C8 128.951 7_565 1_555 7_555 yes
C4 C8 C19 112.871 7_565 1_555 29_456 yes
C8 C8 C19 97.193 7_555 1_555 29_456 yes
C5 C9 C13 99.963 9_666 1_555 12_656 yes
C4 C10 C10 108.665 26_456 1_555 5_655 yes
C4 C10 C20 111.18 26_456 1_555 4_565 yes
C10 C10 C20 96.836 5_655 1_555 4_565 yes
C6 C11 C11 164.135 7_565 1_555 5_655 yes
C5 C12 C7 64.215 16_666 1_555 25_556 yes
C5 C12 C12 140.067 16_666 1_555 7_565 yes
C7 C12 C12 140.105 25_556 1_555 7_565 yes
C5 C12 C14 104.298 16_666 1_555 13_566 yes
C7 C12 C14 114.168 25_556 1_555 13_566 yes
C12 C12 C14 91.998 7_565 1_555 13_566 yes
C5 C12 C17 120.864 16_666 1_555 11_556 yes
C7 C12 C17 81.68 25_556 1_555 11_556 yes
C12 C12 C17 58.872 7_565 1_555 11_556 yes
C14 C12 C17 134.16 13_566 1_555 11_556 yes
C5 C12 C17 105.614 16_666 1_555 13_566 yes
C7 C12 C17 60.834 25_556 1_555 13_566 yes
C12 C12 C17 79.855 7_565 1_555 13_566 yes
C14 C12 C17 141.863 13_566 1_555 13_566 yes
C17 C12 C17 20.983 11_556 1_555 13_566 yes
C12 C14 C14 88.002 13_566 1_555 7_565 yes
C16 C16 C16 30.858 3_565 1_555 5_555 yes
C16 C16 O38 71.343 3_565 1_555 1_555 yes
C16 C16 O38 74.061 5_555 1_555 1_555 yes
C7 C17 C12 88.57 21_554 1_555 11_556 yes
C7 C17 C12 47.507 21_554 1_555 13_566 yes
C12 C17 C12 41.273 11_556 1_555 13_566 yes
C7 C17 C17 147.07 21_554 1_555 7_565 yes
C12 C17 C17 58.872 11_556 1_555 7_565 yes
C12 C17 C17 100.145 13_566 1_555 7_565 yes
C7 C17 C18 124.145 21_554 1_555 1_555 yes
C12 C17 C18 98.439 11_556 1_555 1_555 yes
C12 C17 C18 115.341 13_566 1_555 1_555 yes
C17 C17 C18 70.343 7_565 1_555 1_555 yes
C7 C17 C18 109.155 21_554 1_555 7_565 yes
C12 C17 C18 108.69 11_556 1_555 7_565 yes
C12 C17 C18 113.455 13_566 1_555 7_565 yes
C17 C17 C18 87.805 7_565 1_555 7_565 yes
C18 C17 C18 17.462 1_555 1_555 7_565 yes
C17 C18 C17 21.853 1_555 1_555 7_565 yes
C8 C19 C19 82.807 29_556 1_555 7_565 yes
C8 C19 C21 122.544 29_556 1_555 1_555 yes
C19 C19 C21 69.241 7_565 1_555 1_555 yes
C8 C19 C21 121.306 29_556 1_555 7_565 yes
C19 C19 C21 66.253 7_565 1_555 7_565 yes
C21 C19 C21 2.988 1_555 1_555 7_565 yes
C19 C21 C19 44.506 1_555 1_555 7_565 yes
O1 Ti22 O1 89.009 1_555 1_555 11_556 yes
O1 Ti22 O23 86.274 1_555 1_555 1_555 yes
O1 Ti22 O23 86.274 11_556 1_555 1_555 yes
O1 Ti22 O26 93.08 1_555 1_555 1_555 yes
O1 Ti22 O26 175.386 11_556 1_555 1_555 yes
O23 Ti22 O26 97.961 1_555 1_555 1_555 yes
O1 Ti22 O26 175.386 1_555 1_555 11_556 yes
O1 Ti22 O26 93.08 11_556 1_555 11_556 yes
O23 Ti22 O26 97.961 1_555 1_555 11_556 yes
O26 Ti22 O26 84.545 1_555 1_555 11_556 yes
O1 Ti22 O27 86.977 1_555 1_555 1_555 yes
O1 Ti22 O27 86.977 11_556 1_555 1_555 yes
O23 Ti22 O27 170.531 1_555 1_555 1_555 yes
O26 Ti22 O27 89.024 1_555 1_555 1_555 yes
O26 Ti22 O27 89.024 11_556 1_555 1_555 yes
Ti22 O23 C28 133.17 1_555 1_555 1_555 yes
C24 C24 N25 124.584 5_655 1_555 1_555 yes
C24 C24 C29 119.484 5_655 1_555 1_555 yes
N25 C24 C29 115.932 1_555 1_555 1_555 yes
C5 N25 C5 98.301 3_665 1_555 9_666 yes
C5 N25 C24 127.396 3_665 1_555 1_555 yes
C5 N25 C24 127.396 9_666 1_555 1_555 yes
Ti22 O26 Ti22 88.362 1_555 1_555 7_555 yes
Ti22 O27 Ti22 126.631 1_555 1_555 8_555 yes
O23 C28 O23 111.353 1_555 1_555 7_555 yes
O23 C28 C29 124.324 1_555 1_555 1_555 yes
O23 C28 C29 124.324 7_555 1_555 1_555 yes
C24 C29 C24 121.033 1_555 1_555 7_555 yes
C24 C29 C28 119.484 1_555 1_555 1_555 yes
C24 C29 C28 119.484 7_555 1_555 1_555 yes
O1 C30 O1 129.961 1_555 1_555 8_555 yes
C2 C31 C2 113.253 1_555 1_555 8_555 yes
O32 O32 O32 90 2_555 1_555 4_555 yes
C16 O38 C16 37.313 1_555 1_555 3_565 yes
C16 O38 C16 31.878 1_555 1_555 5_555 yes
C16 O38 C16 18.887 3_565 1_555 5_555 yes
C16 O38 C16 18.887 1_555 1_555 7_565 yes
C16 O38 C16 31.878 3_565 1_555 7_565 yes
C16 O38 C16 37.313 5_555 1_555 7_565 yes
C16 O38 C16 153.853 1_555 1_555 26_455 yes
C16 O38 C16 153.853 3_565 1_555 26_455 yes
C16 O38 C16 171.034 5_555 1_555 26_455 yes
C16 O38 C16 143.857 7_565 1_555 26_455 yes
C16 O38 C16 153.853 1_555 1_555 28_555 yes
C16 O38 C16 153.853 3_565 1_555 28_555 yes
C16 O38 C16 143.857 5_555 1_555 28_555 yes
C16 O38 C16 171.034 7_565 1_555 28_555 yes
C16 O38 C16 37.313 26_455 1_555 28_555 yes
C16 O38 C16 143.857 1_555 1_555 30_455 yes
C16 O38 C16 171.034 3_565 1_555 30_455 yes
C16 O38 C16 153.853 5_555 1_555 30_455 yes
C16 O38 C16 153.853 7_565 1_555 30_455 yes
C16 O38 C16 31.878 26_455 1_555 30_455 yes
C16 O38 C16 18.887 28_555 1_555 30_455 yes
C16 O38 C16 171.034 1_555 1_555 32_555 yes
C16 O38 C16 143.857 3_565 1_555 32_555 yes
C16 O38 C16 153.853 5_555 1_555 32_555 yes
C16 O38 C16 153.853 7_565 1_555 32_555 yes
C16 O38 C16 18.887 26_455 1_555 32_555 yes
C16 O38 C16 31.878 28_555 1_555 32_555 yes
C16 O38 C16 37.313 30_455 1_555 32_555 yes

loop_
_geom_bond_atom_site_label_1
_geom_bond_atom_site_label_2
_geom_bond_distance
_geom_bond_site_symmetry_1
_geom_bond_site_symmetry_2
_geom_bond_publ_flag
O1 Ti22 1.89505 1_555 1_555 yes
O1 C30 1.19058 1_555 1_555 yes
C2 C2 1.41878 1_555 32_555 yes
C2 N3 1.37561 1_555 1_555 yes
C2 C31 1.39641 1_555 1_555 yes
N3 C2 1.37561 1_555 1_555 yes
N3 C4 1.36065 1_555 12_656 yes
N3 C6 1.50736 1_555 21_544 yes
C4 N3 1.36065 1_555 10_566 yes
C4 C8 1.53699 1_555 7_565 yes
C4 C10 1.53582 1_555 28_556 yes
C5 C6 1.89134 1_555 18_654 yes
C5 C7 1.41124 1_555 24_554 yes
C5 C9 1.53736 1_555 9_666 yes
C5 C12 1.537 1_555 16_666 yes
C5 N25 1.50636 1_555 3_665 yes
C6 N3 1.50736 1_555 21_555 yes
C6 C5 1.89134 1_555 20_465 yes
C6 C7 1.53767 1_555 7_565 yes
C6 C11 1.53761 1_555 7_565 yes
C7 C5 1.41124 1_555 24_445 yes
C7 C6 1.53767 1_555 7_565 yes
C7 C10 1.88266 1_555 32_556 yes
C7 C12 0.94466 1_555 25_556 yes
C7 C12 1.76887 1_555 31_546 yes
C7 C17 1.57022 1_555 19_555 yes
C7 C17 1.1187 1_555 21_545 yes
C8 C4 1.53699 1_555 7_565 yes
C8 C8 0.55912 1_555 7_555 yes
C8 C19 1.70071 1_555 27_446 yes
C8 C19 1.53769 1_555 29_456 yes
C9 C5 1.53736 1_555 9_666 yes
C9 C13 1.53767 1_555 12_656 yes
C10 C4 1.53582 1_555 26_456 yes
C10 C7 1.88266 1_555 32_556 yes
C10 C10 1.50855 1_555 5_655 yes
C10 C17 1.81083 1_555 12_656 yes
C10 C20 1.53767 1_555 4_565 yes
C11 C6 1.53761 1_555 7_565 yes
C11 C11 1.55524 1_555 5_655 yes
C11 C16 1.58181 1_555 21_545 yes
C11 C18 1.79943 1_555 19_555 yes
C12 C5 1.537 1_555 16_666 yes
C12 C7 0.94466 1_555 25_556 yes
C12 C7 1.76887 1_555 31_556 yes
C12 C12 0.9371 1_555 7_565 yes
C12 C14 1.82784 1_555 11_556 yes
C12 C14 1.537 1_555 13_566 yes
C12 C17 1.39839 1_555 11_556 yes
C12 C17 1.21606 1_555 13_566 yes
C13 C9 1.53767 1_555 10_566 yes
C13 C15 1.62229 1_555 1_555 yes
C14 C12 1.82784 1_555 11_556 yes
C14 C12 1.537 1_555 13_566 yes
C14 C14 1.0443 1_555 7_565 yes
C14 C15 1.77147 1_555 1_555 yes
C14 O36 1.779(5) 1_555 18_555 yes
C15 C13 1.62229 1_555 1_555 yes
C15 C14 1.77147 1_555 1_555 yes
C15 C15 1.75548 1_555 6_665 yes
C16 C11 1.58181 1_555 21_554 yes
C16 C16 0.935 1_555 3_565 yes
C16 C16 0.80264 1_555 5_555 yes
C16 C18 1.64335 1_555 1_555 yes
C16 C18 1.58238 1_555 7_565 yes
C16 O38 1.46141 1_555 1_555 yes
C17 C7 1.57022 1_555 19_554 yes
C17 C7 1.1187 1_555 21_554 yes
C17 C10 1.81083 1_555 10_566 yes
C17 C12 1.39839 1_555 11_556 yes
C17 C12 1.21606 1_555 13_566 yes
C17 C17 0.5087 1_555 7_565 yes
C17 C18 1.36565 1_555 1_555 yes
C17 C18 1.28701 1_555 7_565 yes
C18 C11 1.79943 1_555 19_554 yes
C18 C16 1.64335 1_555 1_555 yes
C18 C16 1.58238 1_555 7_565 yes
C18 C17 1.36565 1_555 1_555 yes
C18 C17 1.28701 1_555 7_565 yes
C19 C8 1.70071 1_555 27_556 yes
C19 C8 1.53769 1_555 29_556 yes
C19 C19 0.9442 1_555 7_565 yes
C19 C21 1.23292 1_555 1_555 yes
C19 C21 1.25952 1_555 7_565 yes
C19 O26 1.65492 1_555 17_555 yes
C20 C10 1.53767 1_555 2_655 yes
C20 C20 1.87458 1_555 7_565 yes
C20 C21 1.84199 1_555 1_555 yes
C20 C21 1.87738 1_555 7_565 yes
C21 C19 1.23292 1_555 1_555 yes
C21 C19 1.25952 1_555 7_565 yes
C21 C20 1.84199 1_555 1_555 yes
C21 C20 1.87738 1_555 7_565 yes
Ti22 O1 1.89505 1_555 1_555 yes
Ti22 O1 1.89505 1_555 11_556 yes
Ti22 Ti22 2.76387 1_555 7_555 yes
Ti22 O23 1.94288 1_555 1_555 yes
Ti22 O26 1.98289 1_555 1_555 yes
Ti22 O26 1.98289 1_555 11_556 yes
Ti22 O27 1.98484 1_555 1_555 yes
O23 Ti22 1.94288 1_555 1_555 yes
O23 C28 1.31152 1_555 1_555 yes
C24 C24 1.36961 1_555 5_655 yes
C24 N25 1.31108 1_555 1_555 yes
C24 C29 1.39745 1_555 1_555 yes
N25 C5 1.50636 1_555 3_665 yes
N25 C5 1.50636 1_555 9_666 yes
N25 C24 1.31108 1_555 1_555 yes
O26 C19 1.65492 1_555 17_444 yes
O26 C19 1.65492 1_555 23_454 yes
O26 Ti22 1.98289 1_555 1_555 yes
O26 Ti22 1.98289 1_555 7_555 yes
O27 Ti22 1.98484 1_555 1_555 yes
O27 Ti22 1.98484 1_555 8_555 yes
C28 O23 1.31152 1_555 1_555 yes
C28 O23 1.31152 1_555 7_555 yes
C28 C29 1.41555 1_555 1_555 yes
C29 C24 1.39745 1_555 1_555 yes
C29 C24 1.39745 1_555 7_555 yes
C29 C28 1.41555 1_555 1_555 yes
C30 O1 1.19058 1_555 1_555 yes
C30 O1 1.19058 1_555 8_555 yes
C30 C31 1.65788 1_555 1_555 yes
C31 C2 1.39641 1_555 1_555 yes
C31 C2 1.39641 1_555 8_555 yes
C31 C30 1.65788 1_555 1_555 yes
O32 O32 1.28(11) 1_555 2_555 yes
O32 O32 1.81(16) 1_555 3_555 yes
O32 O32 1.28(11) 1_555 4_555 yes
O36 C14 1.779(5) 1_555 20_454 yes
O36 C14 1.779(5) 1_555 22_554 yes
O36 C14 1.779(5) 1_555 26_455 yes
O36 C14 1.779(5) 1_555 32_555 yes
O38 C16 1.46141 1_555 1_555 yes
O38 C16 1.46141 1_555 3_565 yes
O38 C16 1.46141 1_555 5_555 yes
O38 C16 1.46141 1_555 7_565 yes
O38 C16 1.46141 1_555 26_455 yes
O38 C16 1.46141 1_555 28_555 yes
O38 C16 1.46141 1_555 30_455 yes
O38 C16 1.46141 1_555 32_555 yes
